data_7153326
loop_
_publ_author_name
'Wu, Chunlin'
'Li, Wenjun'
'Yang, Juanjuan'
'Liang, Xinmiao'
'Ye, Jinxing'

_publ_section_title
;
 Asymmetric organocatalytic Michael addition of anthrone to enone.
;
_journal_issue 14
_journal_name_full 'Organic &amp; biomolecular chemistry'
_journal_page_first 3244
_journal_page_last 3250
_journal_paper_doi 10.1039/b927421a
_journal_volume 8
_journal_year 2010
_chemical_formula_moiety 'C24 H19 Cl O2'
_chemical_formula_sum 'C24 H19 Cl O2'
_chemical_formula_weight 374.84
_chemical_melting_point ?
_chemical_name_systematic
;
?
;
_space_group_IT_number 19
_symmetry_cell_setting orthorhombic
_symmetry_space_group_name_Hall 'P 2ac 2ab'
_symmetry_space_group_name_H-M 'P 21 21 21'
_atom_sites_solution_hydrogens geom
_atom_sites_solution_primary direct
_atom_sites_solution_secondary difmap
_audit_creation_method SHELXL-97
_cell_angle_alpha 90.00
_cell_angle_beta 90.00
_cell_angle_gamma 90.00
_cell_formula_units_Z 8
_cell_length_a 12.5855(10)
_cell_length_b 14.0795(11)
_cell_length_c 21.9701(17)
_cell_measurement_reflns_used 3801
_cell_measurement_temperature 298(2)
_cell_measurement_theta_max 20.91
_cell_measurement_theta_min 2.36
_cell_volume 3893.0(5)
_computing_cell_refinement 'Bruker SMART'
_computing_data_collection 'Bruker SMART'
_computing_data_reduction 'Bruker SAINT'
_computing_molecular_graphics 'Bruker SHELXTL'
_computing_publication_material 'Bruker SHELXTL'
_computing_structure_refinement 'SHELXL-97 (Sheldrick, 1997)'
_computing_structure_solution 'SHELXS-97 (Sheldrick, 1990)'
_diffrn_ambient_temperature 298(2)
_diffrn_measured_fraction_theta_full 0.999
_diffrn_measured_fraction_theta_max 0.999
_diffrn_measurement_device_type 'CCD area detector'
_diffrn_measurement_method 'phi and omega scans'
_diffrn_radiation_monochromator graphite
_diffrn_radiation_source 'fine-focus sealed tube'
_diffrn_radiation_type MoK\a
_diffrn_radiation_wavelength 0.71073
_diffrn_reflns_av_R_equivalents 0.0315
_diffrn_reflns_av_sigmaI/netI 0.0341
_diffrn_reflns_limit_h_max 13
_diffrn_reflns_limit_h_min -11
_diffrn_reflns_limit_k_max 15
_diffrn_reflns_limit_k_min -15
_diffrn_reflns_limit_l_max 23
_diffrn_reflns_limit_l_min -24
_diffrn_reflns_number 16570
_diffrn_reflns_theta_full 23.23
_diffrn_reflns_theta_max 23.23
_diffrn_reflns_theta_min 1.72
_diffrn_standards_decay_% none
_exptl_absorpt_coefficient_mu 0.212
_exptl_absorpt_correction_T_max 0.9791
_exptl_absorpt_correction_T_min 0.9589
_exptl_absorpt_correction_type none
_exptl_crystal_colour colorless
_exptl_crystal_density_diffrn 1.279
_exptl_crystal_density_meas 0
_exptl_crystal_density_method 'not measured'
_exptl_crystal_description block
_exptl_crystal_F_000 1568
_exptl_crystal_size_max 0.20
_exptl_crystal_size_mid 0.15
_exptl_crystal_size_min 0.10
_refine_diff_density_max 0.464
_refine_diff_density_min -0.298
_refine_diff_density_rms 0.036
_refine_ls_abs_structure_details 'Flack H D (1983), Acta Cryst. A39, 876-881'
_refine_ls_abs_structure_Flack 0.04(14)
_refine_ls_extinction_method none
_refine_ls_goodness_of_fit_ref 1.033
_refine_ls_hydrogen_treatment constr
_refine_ls_matrix_type full
_refine_ls_number_parameters 487
_refine_ls_number_reflns 5543
_refine_ls_number_restraints 0
_refine_ls_restrained_S_all 1.033
_refine_ls_R_factor_all 0.0748
_refine_ls_R_factor_gt 0.0535
_refine_ls_shift/su_max 0.000
_refine_ls_shift/su_mean 0.000
_refine_ls_structure_factor_coef Fsqd
_refine_ls_weighting_details 'calc w=1/[\s^2^(Fo^2^)+(0.0842P)^2^+1.0534P] where P=(Fo^2^+2Fc^2^)/3'
_refine_ls_weighting_scheme calc
_refine_ls_wR_factor_gt 0.1440
_refine_ls_wR_factor_ref 0.1599
_reflns_number_gt 4172
_reflns_number_total 5543
_reflns_threshold_expression >2sigma(I)
_cod_data_source_file b927421a.txt
_cod_data_source_block w134d
_cod_depositor_comments
;
The following automatic conversions were performed:

'_chemical_melting_point' value 'not measured' was changed to '?' -
the value is undefined or not given.

'_symmetry_cell_setting' value
'Orthorhombic' changed to 'orthorhombic' according to
/home/saulius/struct/CIF-dictionaries/cif_core.dic dictionary named
'cif_core.dic' version 2.4.2 from 2011-04-26.

Automatic conversion script
Id: cif_fix_values 1891 2012-01-12 08:04:46Z andrius 
;
_cod_original_sg_symbol_H-M P2(1)2(1)2(1)
_cod_database_code 7153326

loop_
_symmetry_equiv_pos_as_xyz
'x, y, z'
'-x+1/2, -y, z+1/2'
'-x, y+1/2, -z+1/2'
'x+1/2, -y+1/2, -z'

loop_
_atom_site_label
_atom_site_type_symbol
_atom_site_fract_x
_atom_site_fract_y
_atom_site_fract_z
_atom_site_U_iso_or_equiv
_atom_site_adp_type
_atom_site_occupancy
_atom_site_symmetry_multiplicity
_atom_site_calc_flag
_atom_site_refinement_flags
Cl1 Cl -0.05312(11) -0.10650(15) -0.14764(13) 0.1715(10) Uani 1 1 d .
Cl2 Cl 0.07046(12) 0.08126(18) 0.11196(16) 0.2303(17) Uani 1 1 d .
O1 O 0.1009(2) 0.2498(2) -0.13361(14) 0.0824(9) Uani 1 1 d .
O2 O -0.1003(2) -0.2424(2) 0.13343(14) 0.0769(9) Uani 1 1 d .
O3 O 0.6084(2) 0.0366(3) -0.07597(16) 0.0913(10) Uani 1 1 d .
O4 O -0.6332(3) -0.0404(3) 0.06155(19) 0.1136(13) Uani 1 1 d .
C1 C 0.2406(4) 0.1921(3) -0.3014(2) 0.0754(14) Uani 1 1 d .
H1 H 0.2038 0.1994 -0.3379 0.091 Uiso 1 1 calc R
C2 C 0.3438(4) 0.1586(3) -0.3016(2) 0.0771(14) Uani 1 1 d .
H2 H 0.3773 0.1452 -0.3383 0.092 Uiso 1 1 calc R
C3 C 0.3976(3) 0.1449(3) -0.24739(16) 0.0622(11) Uani 1 1 d .
H3 H 0.4670 0.1222 -0.2483 0.075 Uiso 1 1 calc R
C4 C 0.3502(3) 0.1643(3) -0.19177(16) 0.0477(9) Uani 1 1 d .
C5 C 0.2465(3) 0.2002(3) -0.19226(17) 0.0491(10) Uani 1 1 d .
C6 C 0.1925(4) 0.2146(4) -0.24688(18) 0.0668(12) Uani 1 1 d .
H6 H 0.1241 0.2394 -0.2465 0.080 Uiso 1 1 calc R
C7 C 0.4045(3) 0.1427(2) -0.13313(16) 0.0510(9) Uani 1 1 d .
H7 H 0.4802 0.1565 -0.1385 0.061 Uiso 1 1 calc R
C8 C 0.1945(3) 0.2291(3) -0.13422(19) 0.0601(11) Uani 1 1 d .
C9 C 0.3654(3) 0.2019(3) -0.08093(17) 0.0553(10) Uani 1 1 d .
C10 C 0.4302(4) 0.2155(3) -0.02993(19) 0.0736(13) Uani 1 1 d .
H10 H 0.4992 0.1919 -0.0300 0.088 Uiso 1 1 calc R
C11 C 0.3930(5) 0.2634(4) 0.0203(2) 0.0960(18) Uani 1 1 d .
H11 H 0.4372 0.2729 0.0536 0.115 Uiso 1 1 calc R
C12 C 0.2907(5) 0.2972(4) 0.0213(2) 0.0946(18) Uani 1 1 d .
H12 H 0.2656 0.3296 0.0552 0.113 Uiso 1 1 calc R
C13 C 0.2251(4) 0.2829(4) -0.02825(19) 0.0761(14) Uani 1 1 d .
H13 H 0.1552 0.3043 -0.0270 0.091 Uiso 1 1 calc R
C14 C 0.2627(3) 0.2368(3) -0.07993(18) 0.0538(10) Uani 1 1 d .
C15 C -0.3018(5) -0.2909(4) -0.0169(2) 0.0903(16) Uani 1 1 d .
H15 H -0.2791 -0.3230 -0.0515 0.108 Uiso 1 1 calc R
C16 C -0.4028(5) -0.2544(4) -0.0138(2) 0.0894(16) Uani 1 1 d .
H16 H -0.4490 -0.2629 -0.0463 0.107 Uiso 1 1 calc R
C17 C -0.4367(4) -0.2055(3) 0.03682(19) 0.0714(13) Uani 1 1 d .
H17 H -0.5054 -0.1811 0.0379 0.086 Uiso 1 1 calc R
C18 C -0.3700(3) -0.1919(3) 0.08624(16) 0.0515(9) Uani 1 1 d .
C19 C -0.2672(3) -0.2301(3) 0.08401(18) 0.0538(10) Uani 1 1 d .
C20 C -0.2346(4) -0.2792(3) 0.0320(2) 0.0753(14) Uani 1 1 d .
H20 H -0.1663 -0.3043 0.0303 0.090 Uiso 1 1 calc R
C21 C -0.1957(3) -0.2241(3) 0.13693(17) 0.0537(10) Uani 1 1 d .
C22 C -0.2462(3) -0.2007(3) 0.19633(18) 0.0509(10) Uani 1 1 d .
C23 C -0.3487(3) -0.1621(3) 0.19852(16) 0.0463(9) Uani 1 1 d .
C24 C -0.4054(3) -0.1353(2) 0.14040(15) 0.0479(9) Uani 1 1 d .
H24 H -0.4812 -0.1478 0.1464 0.057 Uiso 1 1 calc R
C25 C -0.3937(3) -0.1456(3) 0.25517(16) 0.0650(12) Uani 1 1 d .
H25 H -0.4619 -0.1203 0.2576 0.078 Uiso 1 1 calc R
C26 C -0.3392(4) -0.1660(4) 0.30770(19) 0.0801(14) Uani 1 1 d .
H26 H -0.3707 -0.1543 0.3452 0.096 Uiso 1 1 calc R
C27 C -0.2384(4) -0.2037(4) 0.3053(2) 0.0788(14) Uani 1 1 d .
H27 H -0.2019 -0.2176 0.3410 0.095 Uiso 1 1 calc R
C28 C -0.1929(4) -0.2205(3) 0.25049(17) 0.0618(11) Uani 1 1 d .
H28 H -0.1246 -0.2457 0.2489 0.074 Uiso 1 1 calc R
C29 C -0.3915(3) -0.0241(3) 0.13176(16) 0.0526(9) Uani 1 1 d .
H29 H -0.4161 0.0048 0.1698 0.063 Uiso 1 1 calc R
C30 C -0.2766(3) 0.0034(3) 0.12571(19) 0.0558(10) Uani 1 1 d .
C31 C -0.2201(3) -0.0086(4) 0.0710(2) 0.0784(13) Uani 1 1 d .
H31 H -0.2537 -0.0337 0.0369 0.094 Uiso 1 1 calc R
C32 C -0.2223(4) 0.0404(3) 0.1744(3) 0.0794(14) Uani 1 1 d .
H32 H -0.2576 0.0493 0.2111 0.095 Uiso 1 1 calc R
C33 C 0.3942(3) 0.0337(3) -0.11417(17) 0.0533(9) Uani 1 1 d .
H33 H 0.4079 0.0314 -0.0703 0.064 Uiso 1 1 calc R
C34 C 0.2822(3) -0.0021(3) -0.12258(19) 0.0550(10) Uani 1 1 d .
C35 C 0.2100(3) 0.0052(4) -0.0757(2) 0.0758(13) Uani 1 1 d .
H35 H 0.2307 0.0299 -0.0382 0.091 Uiso 1 1 calc R
C36 C 0.2484(3) -0.0414(3) -0.1776(2) 0.0662(12) Uani 1 1 d .
H36 H 0.2960 -0.0453 -0.2099 0.079 Uiso 1 1 calc R
C37 C 0.1462(4) -0.0747(3) -0.1854(2) 0.0828(14) Uani 1 1 d .
H37 H 0.1252 -0.1039 -0.2214 0.099 Uiso 1 1 calc R
C38 C 0.0768(4) -0.0629(4) -0.1379(3) 0.0930(16) Uani 1 1 d .
C39 C 0.1051(4) -0.0250(4) -0.0848(3) 0.0960(16) Uani 1 1 d .
H39 H 0.0553 -0.0185 -0.0538 0.115 Uiso 1 1 calc R
C40 C -0.0626(4) 0.0498(6) 0.1161(5) 0.135(3) Uani 1 1 d .
C41 C -0.1139(4) 0.0173(4) 0.0682(3) 0.113(2) Uani 1 1 d .
H41 H -0.0778 0.0115 0.0314 0.136 Uiso 1 1 calc R
C43 C 0.4783(3) -0.0270(3) -0.14308(18) 0.0582(10) Uani 1 1 d .
H43A H 0.4808 -0.0122 -0.1862 0.070 Uiso 1 1 calc R
H43B H 0.4572 -0.0929 -0.1392 0.070 Uiso 1 1 calc R
C44 C 0.5889(3) -0.0164(3) -0.1174(2) 0.0650(11) Uani 1 1 d .
C45 C 0.6722(4) -0.0738(4) -0.1463(3) 0.116(2) Uani 1 1 d .
H45A H 0.7380 -0.0649 -0.1250 0.173 Uiso 1 1 calc R
H45B H 0.6805 -0.0543 -0.1879 0.173 Uiso 1 1 calc R
H45C H 0.6525 -0.1396 -0.1450 0.173 Uiso 1 1 calc R
C46 C -0.4617(3) 0.0172(3) 0.08196(17) 0.0582(9) Uani 1 1 d .
H46A H -0.4450 0.0841 0.0774 0.070 Uiso 1 1 calc R
H46B H -0.4447 -0.0140 0.0438 0.070 Uiso 1 1 calc R
C47 C -0.5784(3) 0.0072(3) 0.0935(2) 0.0604(10) Uani 1 1 d .
C48 C -0.6270(4) 0.0608(4) 0.1443(2) 0.1063(18) Uani 1 1 d .
H48A H -0.7005 0.0435 0.1479 0.159 Uiso 1 1 calc R
H48B H -0.6214 0.1276 0.1363 0.159 Uiso 1 1 calc R
H48C H -0.5905 0.0460 0.1814 0.159 Uiso 1 1 calc R
C49 C -0.1153(5) 0.0649(4) 0.1700(4) 0.112(2) Uani 1 1 d .
H49 H -0.0800 0.0910 0.2032 0.135 Uiso 1 1 calc R

loop_
_atom_site_aniso_label
_atom_site_aniso_U_11
_atom_site_aniso_U_22
_atom_site_aniso_U_33
_atom_site_aniso_U_23
_atom_site_aniso_U_13
_atom_site_aniso_U_12
Cl1 0.0515(8) 0.1559(16) 0.307(3) 0.0174(18) -0.0388(12) -0.0255(9)
Cl2 0.0481(9) 0.218(2) 0.425(5) 0.136(3) -0.0289(15) -0.0366(11)
O1 0.050(2) 0.110(3) 0.086(2) 0.0078(18) 0.0021(17) 0.0225(17)
O2 0.052(2) 0.094(2) 0.084(2) 0.0023(17) -0.0005(16) 0.0130(16)
O3 0.0591(19) 0.106(3) 0.109(2) -0.016(2) -0.0107(18) 0.0057(18)
O4 0.069(2) 0.121(3) 0.151(3) -0.038(3) -0.014(2) -0.009(2)
C1 0.093(4) 0.078(3) 0.055(3) 0.008(2) -0.010(3) -0.003(3)
C2 0.100(4) 0.078(3) 0.054(3) -0.004(2) 0.014(3) 0.001(3)
C3 0.067(3) 0.063(3) 0.056(3) 0.009(2) 0.009(2) 0.003(2)
C4 0.048(2) 0.047(2) 0.048(2) -0.0015(18) 0.0019(18) -0.0051(18)
C5 0.049(2) 0.049(2) 0.049(2) 0.0038(18) -0.0027(18) -0.0035(19)
C6 0.061(3) 0.072(3) 0.068(3) 0.013(2) -0.010(2) -0.009(2)
C7 0.0374(19) 0.055(2) 0.061(2) 0.0039(19) 0.0012(18) 0.0007(17)
C8 0.047(3) 0.063(3) 0.071(3) 0.013(2) 0.004(2) 0.014(2)
C9 0.060(2) 0.052(2) 0.054(2) 0.0006(19) -0.002(2) 0.011(2)
C10 0.069(3) 0.081(3) 0.071(3) -0.010(2) -0.026(2) 0.022(2)
C11 0.123(5) 0.110(4) 0.055(3) -0.017(3) -0.023(3) 0.044(4)
C12 0.123(4) 0.106(4) 0.054(3) 0.000(3) 0.012(3) 0.049(4)
C13 0.083(3) 0.094(4) 0.052(3) 0.004(2) 0.012(2) 0.036(3)
C14 0.056(2) 0.055(2) 0.050(2) 0.0094(19) 0.0020(19) 0.016(2)
C15 0.121(4) 0.100(4) 0.050(3) -0.014(3) -0.011(3) 0.028(4)
C16 0.107(4) 0.099(4) 0.062(3) -0.013(3) -0.026(3) 0.019(3)
C17 0.078(3) 0.077(3) 0.060(3) -0.005(2) -0.008(2) 0.013(2)
C18 0.054(2) 0.051(2) 0.049(2) 0.0044(18) -0.0040(19) 0.0015(19)
C19 0.055(2) 0.059(2) 0.047(2) 0.0036(19) 0.0028(19) 0.005(2)
C20 0.084(3) 0.076(3) 0.065(3) 0.001(2) 0.002(3) 0.023(3)
C21 0.047(2) 0.055(2) 0.059(2) 0.000(2) 0.002(2) 0.0022(19)
C22 0.049(2) 0.048(2) 0.056(2) 0.0051(19) -0.0055(18) -0.0052(19)
C23 0.046(2) 0.045(2) 0.048(2) 0.0066(18) 0.0030(17) -0.0030(18)
C24 0.0401(19) 0.053(2) 0.050(2) 0.0047(17) 0.0029(18) 0.0019(17)
C25 0.061(3) 0.077(3) 0.057(3) -0.001(2) 0.009(2) -0.006(2)
C26 0.092(4) 0.104(4) 0.045(3) 0.002(3) 0.003(2) -0.008(3)
C27 0.089(4) 0.097(4) 0.050(3) 0.011(3) -0.018(3) -0.001(3)
C28 0.065(3) 0.061(3) 0.060(3) 0.004(2) -0.014(2) 0.001(2)
C29 0.050(2) 0.054(2) 0.054(2) 0.0015(18) -0.0049(17) 0.0049(18)
C30 0.045(2) 0.046(2) 0.077(3) 0.015(2) -0.005(2) -0.0002(18)
C31 0.050(3) 0.081(3) 0.104(4) 0.013(3) 0.013(3) -0.004(2)
C32 0.066(3) 0.072(3) 0.100(3) 0.012(3) -0.023(3) -0.016(2)
C33 0.037(2) 0.053(2) 0.069(2) 0.0029(19) 0.0017(18) 0.0044(17)
C34 0.043(2) 0.051(2) 0.070(3) 0.005(2) 0.002(2) 0.0023(19)
C35 0.054(3) 0.083(3) 0.090(3) 0.006(3) 0.013(2) -0.001(2)
C36 0.061(3) 0.058(3) 0.079(3) 0.009(2) -0.010(2) -0.006(2)
C37 0.078(3) 0.073(3) 0.097(3) 0.007(3) -0.026(3) -0.006(3)
C38 0.057(3) 0.076(3) 0.147(5) 0.014(4) -0.023(4) -0.005(3)
C39 0.056(3) 0.103(4) 0.130(4) 0.015(4) 0.031(3) 0.001(3)
C40 0.042(3) 0.136(6) 0.228(9) 0.084(6) -0.019(5) -0.007(3)
C41 0.055(3) 0.119(5) 0.166(6) 0.051(5) 0.039(4) 0.011(3)
C43 0.048(2) 0.053(2) 0.074(2) -0.002(2) 0.0021(19) 0.0043(17)
C44 0.049(2) 0.060(3) 0.086(3) -0.002(2) 0.004(2) 0.010(2)
C45 0.067(3) 0.118(5) 0.162(5) -0.024(4) 0.022(3) 0.028(3)
C46 0.053(2) 0.056(2) 0.066(2) 0.0099(19) -0.0041(19) 0.0066(19)
C47 0.045(2) 0.057(2) 0.080(3) 0.007(2) -0.008(2) 0.002(2)
C48 0.077(3) 0.122(5) 0.120(4) -0.040(4) 0.024(3) 0.005(3)
C49 0.089(4) 0.081(4) 0.168(6) 0.026(4) -0.063(4) -0.026(3)

loop_
_atom_type_symbol
_atom_type_description
_atom_type_scat_dispersion_real
_atom_type_scat_dispersion_imag
_atom_type_scat_source
C C 0.0033 0.0016 'International Tables Vol C Tables 4.2.6.8 and 6.1.1.4'
H H 0.0000 0.0000 'International Tables Vol C Tables 4.2.6.8 and 6.1.1.4'
O O 0.0106 0.0060 'International Tables Vol C Tables 4.2.6.8 and 6.1.1.4'
Cl Cl 0.1484 0.1585 'International Tables Vol C Tables 4.2.6.8 and 6.1.1.4'

loop_
_geom_angle_atom_site_label_1
_geom_angle_atom_site_label_2
_geom_angle_atom_site_label_3
_geom_angle
C6 C1 C2 119.5(4)
C6 C1 H1 120.3
C2 C1 H1 120.3
C1 C2 C3 120.4(4)
C1 C2 H2 119.8
C3 C2 H2 119.8
C2 C3 C4 121.3(4)
C2 C3 H3 119.3
C4 C3 H3 119.3
C3 C4 C5 117.7(4)
C3 C4 C7 121.6(3)
C5 C4 C7 120.5(3)
C6 C5 C4 120.9(4)
C6 C5 C8 118.9(4)
C4 C5 C8 120.1(3)
C1 C6 C5 120.1(4)
C1 C6 H6 120.0
C5 C6 H6 120.0
C4 C7 C9 113.4(3)
C4 C7 C33 112.6(3)
C9 C7 C33 107.9(3)
C4 C7 H7 107.5
C9 C7 H7 107.5
C33 C7 H7 107.5
O1 C8 C14 122.6(4)
O1 C8 C5 120.1(4)
C14 C8 C5 117.2(3)
C14 C9 C10 118.9(4)
C14 C9 C7 121.0(4)
C10 C9 C7 119.9(3)
C11 C10 C9 120.8(4)
C11 C10 H10 119.6
C9 C10 H10 119.6
C12 C11 C10 120.1(5)
C12 C11 H11 119.9
C10 C11 H11 119.9
C11 C12 C13 119.9(5)
C11 C12 H12 120.1
C13 C12 H12 120.1
C12 C13 C14 120.5(4)
C12 C13 H13 119.7
C14 C13 H13 119.7
C9 C14 C13 119.8(4)
C9 C14 C8 120.4(4)
C13 C14 C8 119.8(4)
C16 C15 C20 119.0(5)
C16 C15 H15 120.5
C20 C15 H15 120.5
C15 C16 C17 121.0(4)
C15 C16 H16 119.5
C17 C16 H16 119.5
C16 C17 C18 120.9(4)
C16 C17 H17 119.5
C18 C17 H17 119.5
C17 C18 C19 118.6(4)
C17 C18 C24 121.0(4)
C19 C18 C24 120.4(3)
C20 C19 C18 119.3(4)
C20 C19 C21 119.7(4)
C18 C19 C21 120.9(4)
C15 C20 C19 121.1(5)
C15 C20 H20 119.4
C19 C20 H20 119.4
O2 C21 C19 122.3(4)
O2 C21 C22 121.2(4)
C19 C21 C22 116.3(3)
C28 C22 C23 119.4(4)
C28 C22 C21 119.9(4)
C23 C22 C21 120.6(3)
C25 C23 C22 118.2(4)
C25 C23 C24 121.5(3)
C22 C23 C24 120.2(3)
C18 C24 C23 113.4(3)
C18 C24 C29 113.4(3)
C23 C24 C29 107.2(3)
C18 C24 H24 107.5
C23 C24 H24 107.5
C29 C24 H24 107.5
C26 C25 C23 121.0(4)
C26 C25 H25 119.5
C23 C25 H25 119.5
C25 C26 C27 120.6(4)
C25 C26 H26 119.7
C27 C26 H26 119.7
C28 C27 C26 119.5(4)
C28 C27 H27 120.3
C26 C27 H27 120.3
C27 C28 C22 121.3(4)
C27 C28 H28 119.3
C22 C28 H28 119.3
C30 C29 C46 113.3(3)
C30 C29 C24 111.7(3)
C46 C29 C24 113.5(3)
C30 C29 H29 105.8
C46 C29 H29 105.8
C24 C29 H29 105.8
C32 C30 C31 117.3(4)
C32 C30 C29 120.6(4)
C31 C30 C29 122.1(4)
C41 C31 C30 119.6(5)
C41 C31 H31 120.2
C30 C31 H31 120.2
C30 C32 C49 121.5(6)
C30 C32 H32 119.3
C49 C32 H32 119.3
C43 C33 C34 114.6(3)
C43 C33 C7 112.3(3)
C34 C33 C7 111.4(3)
C43 C33 H33 105.9
C34 C33 H33 105.9
C7 C33 H33 105.9
C35 C34 C36 118.5(4)
C35 C34 C33 120.0(4)
C36 C34 C33 121.6(4)
C34 C35 C39 119.4(5)
C34 C35 H35 120.3
C39 C35 H35 120.3
C37 C36 C34 121.7(4)
C37 C36 H36 119.2
C34 C36 H36 119.2
C38 C37 C36 117.4(5)
C38 C37 H37 121.3
C36 C37 H37 121.3
C39 C38 C37 123.0(5)
C39 C38 Cl1 119.7(5)
C37 C38 Cl1 117.2(5)
C38 C39 C35 120.0(5)
C38 C39 H39 120.0
C35 C39 H39 120.0
C41 C40 C49 120.4(5)
C41 C40 Cl2 121.3(7)
C49 C40 Cl2 118.2(7)
C40 C41 C31 121.8(6)
C40 C41 H41 119.1
C31 C41 H41 119.1
C33 C43 C44 115.8(3)
C33 C43 H43A 108.3
C44 C43 H43A 108.3
C33 C43 H43B 108.3
C44 C43 H43B 108.3
H43A C43 H43B 107.4
O3 C44 C45 121.6(4)
O3 C44 C43 122.2(4)
C45 C44 C43 116.2(4)
C44 C45 H45A 109.5
C44 C45 H45B 109.5
H45A C45 H45B 109.5
C44 C45 H45C 109.5
H45A C45 H45C 109.5
H45B C45 H45C 109.5
C47 C46 C29 114.3(3)
C47 C46 H46A 108.7
C29 C46 H46A 108.7
C47 C46 H46B 108.7
C29 C46 H46B 108.7
H46A C46 H46B 107.6
O4 C47 C48 119.5(4)
O4 C47 C46 121.4(4)
C48 C47 C46 119.1(4)
C47 C48 H48A 109.5
C47 C48 H48B 109.5
H48A C48 H48B 109.5
C47 C48 H48C 109.5
H48A C48 H48C 109.5
H48B C48 H48C 109.5
C40 C49 C32 119.2(6)
C40 C49 H49 120.4
C32 C49 H49 120.4

loop_
_geom_bond_atom_site_label_1
_geom_bond_atom_site_label_2
_geom_bond_distance
Cl1 C38 1.760(5)
Cl2 C40 1.735(6)
O1 C8 1.214(5)
O2 C21 1.231(4)
O3 C44 1.201(5)
O4 C47 1.191(5)
C1 C6 1.379(6)
C1 C2 1.382(6)
C1 H1 0.9300
C2 C3 1.383(6)
C2 H2 0.9300
C3 C4 1.387(5)
C3 H3 0.9300
C4 C5 1.399(5)
C4 C7 1.489(5)
C5 C6 1.394(5)
C5 C8 1.490(6)
C6 H6 0.9300
C7 C9 1.500(5)
C7 C33 1.596(5)
C7 H7 0.9800
C8 C14 1.473(6)
C9 C14 1.383(5)
C9 C10 1.399(5)
C10 C11 1.375(6)
C10 H10 0.9300
C11 C12 1.373(7)
C11 H11 0.9300
C12 C13 1.381(7)
C12 H12 0.9300
C13 C14 1.391(6)
C13 H13 0.9300
C15 C16 1.373(7)
C15 C20 1.376(7)
C15 H15 0.9300
C16 C17 1.375(6)
C16 H16 0.9300
C17 C18 1.386(5)
C17 H17 0.9300
C18 C19 1.402(5)
C18 C24 1.500(5)
C19 C20 1.397(6)
C19 C21 1.473(6)
C20 H20 0.9300
C21 C22 1.488(5)
C22 C28 1.394(5)
C22 C23 1.400(5)
C23 C25 1.387(5)
C23 C24 1.511(5)
C24 C29 1.587(5)
C24 H24 0.9800
C25 C26 1.373(6)
C25 H25 0.9300
C26 C27 1.376(7)
C26 H26 0.9300
C27 C28 1.354(6)
C27 H27 0.9300
C28 H28 0.9300
C29 C30 1.503(5)
C29 C46 1.521(5)
C29 H29 0.9800
C30 C32 1.372(6)
C30 C31 1.407(6)
C31 C41 1.387(7)
C31 H31 0.9300
C32 C49 1.393(7)
C32 H32 0.9300
C33 C43 1.502(5)
C33 C34 1.508(5)
C33 H33 0.9800
C34 C35 1.378(6)
C34 C36 1.397(6)
C35 C39 1.401(7)
C35 H35 0.9300
C36 C37 1.378(6)
C36 H36 0.9300
C37 C38 1.371(7)
C37 H37 0.9300
C38 C39 1.331(8)
C39 H39 0.9300
C40 C41 1.317(10)
C40 C49 1.374(10)
C41 H41 0.9300
C43 C44 1.510(6)
C43 H43A 0.9700
C43 H43B 0.9700
C44 C45 1.468(6)
C45 H45A 0.9600
C45 H45B 0.9600
C45 H45C 0.9600
C46 C47 1.498(5)
C46 H46A 0.9700
C46 H46B 0.9700
C47 C48 1.478(6)
C48 H48A 0.9600
C48 H48B 0.9600
C48 H48C 0.9600
C49 H49 0.9300
